data_7038960
loop_
_publ_author_name
'van der Meer, Margarethe'
'Rechkemmer, Yvonne'
'Breitgoff, Frauke D.'
'Dechert, Sebastian'
'Marx, Raphael'
'D\"orfel, Mar\'ia'
'Neugebauer, Petr'
'van Slageren, Joris'
'Sarkar, Biprajit'

_publ_section_title
;
 Probing bistability in Fe(II) and Co(II) complexes with an
 unsymmetrically substituted quinonoid ligand.
;
_journal_issue 20
_journal_name_full 'Dalton transactions (Cambridge, England : 2003)'
_journal_page_first 8394
_journal_page_last 8403
_journal_paper_doi 10.1039/c6dt00757k
_journal_volume 45
_journal_year 2016
_chemical_formula_moiety 'C36 H36 Cl2 Fe N5 O3 +, B F4 -, 2(C H2 Cl2)'
_chemical_formula_sum 'C38 H40 B Cl6 F4 Fe N5 O3'
_chemical_formula_weight 970.11
_space_group_crystal_system monoclinic
_space_group_IT_number 14
_space_group_name_Hall '-P 2yn'
_space_group_name_H-M_alt 'P 1 21/n 1'
_symmetry_space_group_name_Hall '-P 2yn'
_symmetry_space_group_name_H-M 'P 1 21/n 1'
_atom_sites_solution_hydrogens mixed
_audit_creation_method SHELXL-2014/7
_audit_update_record
;
2015-12-09 deposited with the CCDC.
2016-04-06 downloaded from the CCDC.
;
_cell_angle_alpha 90
_cell_angle_beta 94.213(3)
_cell_angle_gamma 90
_cell_formula_units_Z 4
_cell_length_a 15.7289(6)
_cell_length_b 15.3978(4)
_cell_length_c 17.4980(7)
_cell_measurement_reflns_used 44734
_cell_measurement_temperature 133(2)
_cell_measurement_theta_max 25.698
_cell_measurement_theta_min 1.681
_cell_volume 4226.4(3)
_computing_cell_refinement 'X-AREA (Stoe & Cie, 2002)'
_computing_data_collection 'X-AREA (Stoe & Cie, 2002)'
_computing_data_reduction 'X-AREA (Stoe & Cie, 2002)'
_computing_molecular_graphics 'DIAMOND (Brandenburg, 2012)'
_computing_publication_material 'SHELXL-2014 (Sheldrick, 2014)'
_computing_structure_refinement 'SHELXL-2014/7 (Sheldrick, 2014)'
_computing_structure_solution 'SHELXS-2014 (Sheldrick, 2014)'
_diffrn_ambient_temperature 133(2)
_diffrn_measured_fraction_theta_full 0.999
_diffrn_measured_fraction_theta_max 0.988
_diffrn_measurement_device_type 'Stoe IPDS II'
_diffrn_measurement_method \w
_diffrn_radiation_type MoK\a
_diffrn_radiation_wavelength 0.71073
_diffrn_reflns_av_R_equivalents 0.0541
_diffrn_reflns_av_unetI/netI 0.0307
_diffrn_reflns_Laue_measured_fraction_full 0.999
_diffrn_reflns_Laue_measured_fraction_max 0.988
_diffrn_reflns_limit_h_max 19
_diffrn_reflns_limit_h_min -19
_diffrn_reflns_limit_k_max 17
_diffrn_reflns_limit_k_min -18
_diffrn_reflns_limit_l_max 21
_diffrn_reflns_limit_l_min -21
_diffrn_reflns_number 44734
_diffrn_reflns_point_group_measured_fraction_full 0.999
_diffrn_reflns_point_group_measured_fraction_max 0.988
_diffrn_reflns_theta_full 25.242
_diffrn_reflns_theta_max 25.698
_diffrn_reflns_theta_min 1.681
_diffrn_source 'fine-focus sealed tube'
_exptl_absorpt_coefficient_mu 0.798
_exptl_absorpt_correction_T_max 0.8680
_exptl_absorpt_correction_T_min 0.7432
_exptl_absorpt_correction_type numerical
_exptl_absorpt_process_details 'X-RED (Stoe & Cie, 2002)'
_exptl_crystal_colour 'dark green'
_exptl_crystal_density_diffrn 1.525
_exptl_crystal_description block
_exptl_crystal_F_000 1984
_exptl_crystal_size_max 0.500
_exptl_crystal_size_mid 0.330
_exptl_crystal_size_min 0.170
_refine_diff_density_max 0.894
_refine_diff_density_min -0.930
_refine_diff_density_rms 0.082
_refine_ls_extinction_method none
_refine_ls_goodness_of_fit_ref 1.112
_refine_ls_hydrogen_treatment mixed
_refine_ls_matrix_type full
_refine_ls_number_parameters 593
_refine_ls_number_reflns 7959
_refine_ls_number_restraints 9
_refine_ls_restrained_S_all 1.113
_refine_ls_R_factor_all 0.0784
_refine_ls_R_factor_gt 0.0695
_refine_ls_shift/su_max 0.001
_refine_ls_shift/su_mean 0.000
_refine_ls_structure_factor_coef Fsqd
_refine_ls_weighting_details 'w=1/[\s^2^(Fo^2^)+(0.0692P)^2^+11.7229P] where P=(Fo^2^+2Fc^2^)/3'
_refine_ls_weighting_scheme calc
_refine_ls_wR_factor_gt 0.1725
_refine_ls_wR_factor_ref 0.1779
_reflns_Friedel_coverage 0.000
_reflns_number_gt 6992
_reflns_number_total 7959
_reflns_threshold_expression 'I > 2\s(I)'
_cod_data_source_file c6dt00757k2.cif
_cod_data_source_block mmfe1
_cod_depositor_comments 'Adding full bibliography for 7038960--7038961.cif.'
_cod_database_code 7038960
_shelx_shelxl_version_number 2014/7
_shelx_space_group_comment
;
The symmetry employed for this shelxl refinement is uniquely defined
by the following loop, which should always be used as a source of
symmetry information in preference to the above space-group names.
They are only intended as comments.
;
_shelx_estimated_absorpt_t_min 0.691
_shelx_estimated_absorpt_t_max 0.876

loop_
_space_group_symop_operation_xyz
'x, y, z'
'-x+1/2, y+1/2, -z+1/2'
'-x, -y, -z'
'x-1/2, -y-1/2, z-1/2'

loop_
_atom_site_label
_atom_site_type_symbol
_atom_site_fract_x
_atom_site_fract_y
_atom_site_fract_z
_atom_site_U_iso_or_equiv
_atom_site_adp_type
_atom_site_occupancy
_atom_site_site_symmetry_order
_atom_site_calc_flag
_atom_site_refinement_flags_posn
_atom_site_refinement_flags_adp
_atom_site_refinement_flags_occupancy
_atom_site_disorder_assembly
_atom_site_disorder_group
Fe1 Fe 0.63582(4) 0.77720(4) 0.80432(3) 0.02836(16) Uani 1 1 d . . . . .
Cl1 Cl 0.75652(6) 0.81091(7) 0.55518(5) 0.0364(2) Uani 1 1 d . . . . .
Cl2 Cl 0.37450(7) 0.74983(9) 0.63485(6) 0.0458(3) Uani 1 1 d . . . . .
N1 N 0.7421(2) 0.7624(2) 0.87141(18) 0.0314(7) Uani 1 1 d . . . . .
N2 N 0.6421(2) 0.6496(2) 0.79570(18) 0.0322(7) Uani 1 1 d . . . . .
N3 N 0.5780(2) 0.7636(2) 0.89698(19) 0.0352(8) Uani 1 1 d . . . . .
N4 N 0.6552(2) 0.9008(2) 0.82482(18) 0.0349(8) Uani 1 1 d . . . . .
N5 N 0.5928(2) 0.7821(2) 0.43735(19) 0.0328(7) Uani 1 1 d . . . . .
O1 O 0.68590(17) 0.79175(17) 0.70465(15) 0.0301(6) Uani 1 1 d . . . . .
O2 O 0.53069(18) 0.78425(19) 0.73980(15) 0.0337(6) Uani 1 1 d . . . . .
O3 O 0.44023(19) 0.7539(2) 0.47813(16) 0.0405(7) Uani 1 1 d . . . . .
C1 C 0.7859(3) 0.6850(3) 0.8403(2) 0.0340(9) Uani 1 1 d . . . . .
H1A H 0.8145 0.7013 0.7939 0.041 Uiso 1 1 calc R U . . .
H1B H 0.8294 0.6623 0.8790 0.041 Uiso 1 1 calc R U . . .
C2 C 0.7192(3) 0.6176(3) 0.8212(2) 0.0329(9) Uani 1 1 d . . . . .
C3 C 0.7330(3) 0.5288(3) 0.8263(2) 0.0413(10) Uani 1 1 d . . . . .
H3 H 0.7873 0.5070 0.8444 0.050 Uiso 1 1 calc R U . . .
C4 C 0.6670(4) 0.4719(3) 0.8047(3) 0.0494(12) Uani 1 1 d . . . . .
H4 H 0.6751 0.4109 0.8087 0.059 Uiso 1 1 calc R U . . .
C5 C 0.5895(3) 0.5056(3) 0.7775(3) 0.0462(11) Uani 1 1 d . . . . .
H5E H 0.5438 0.4681 0.7610 0.055 Uiso 1 1 calc R U . . .
C6 C 0.5790(3) 0.5945(3) 0.7745(2) 0.0402(10) Uani 1 1 d . . . . .
H6 H 0.5250 0.6174 0.7567 0.048 Uiso 1 1 calc R U . . .
C7 C 0.7213(3) 0.7477(3) 0.9524(2) 0.0434(11) Uani 1 1 d . . . . .
H7A H 0.7461 0.6916 0.9706 0.052 Uiso 1 1 calc R U . . .
H7B H 0.7476 0.7942 0.9852 0.052 Uiso 1 1 calc R U . . .
C8 C 0.6279(3) 0.7464(3) 0.9606(2) 0.0390(10) Uani 1 1 d . . . . .
C9 C 0.5937(4) 0.7284(4) 1.0293(3) 0.0628(16) Uani 1 1 d . . . . .
H9 H 0.6296 0.7145 1.0736 0.075 Uiso 1 1 calc R U . . .
C10 C 0.5063(4) 0.7311(7) 1.0325(3) 0.103(3) Uani 1 1 d . . . . .
H10 H 0.4816 0.7206 1.0796 0.123 Uiso 1 1 calc R U . . .
C11 C 0.4551(4) 0.7490(7) 0.9669(3) 0.096(3) Uani 1 1 d . . . . .
H11 H 0.3947 0.7498 0.9677 0.116 Uiso 1 1 calc R U . . .
C12 C 0.4934(3) 0.7657(4) 0.9004(3) 0.0570(15) Uani 1 1 d . . . . .
H12 H 0.4586 0.7792 0.8553 0.068 Uiso 1 1 calc R U . . .
C13 C 0.7928(3) 0.8432(3) 0.8643(3) 0.0397(10) Uani 1 1 d . . . . .
H13A H 0.8260 0.8396 0.8185 0.048 Uiso 1 1 calc R U . . .
H13B H 0.8333 0.8501 0.9099 0.048 Uiso 1 1 calc R U . . .
C14 C 0.7338(3) 0.9195(3) 0.8574(2) 0.0382(10) Uani 1 1 d . . . . .
C15 C 0.7578(4) 1.0039(3) 0.8776(3) 0.0485(11) Uani 1 1 d . . . . .
H15 H 0.8126 1.0155 0.9020 0.058 Uiso 1 1 calc R U . . .
C16 C 0.7003(4) 1.0705(3) 0.8615(3) 0.0540(13) Uani 1 1 d . . . . .
H16 H 0.7154 1.1288 0.8740 0.065 Uiso 1 1 calc R U . . .
C17 C 0.6217(4) 1.0517(3) 0.8275(3) 0.0532(13) Uani 1 1 d . . . . .
H17 H 0.5816 1.0968 0.8157 0.064 Uiso 1 1 calc R U . . .
C18 C 0.6014(3) 0.9668(3) 0.8105(3) 0.0458(11) Uani 1 1 d . . . . .
H18 H 0.5461 0.9544 0.7874 0.055 Uiso 1 1 calc R U . . .
C19 C 0.6311(2) 0.7880(2) 0.6483(2) 0.0282(8) Uani 1 1 d . . . . .
C20 C 0.5410(3) 0.7783(3) 0.6678(2) 0.0298(8) Uani 1 1 d . . . . .
C21 C 0.4777(3) 0.7654(3) 0.6110(2) 0.0325(9) Uani 1 1 d . . . . .
C22 C 0.4944(3) 0.7648(3) 0.5325(2) 0.0327(9) Uani 1 1 d . . . . .
C23 C 0.5858(3) 0.7811(2) 0.5133(2) 0.0285(8) Uani 1 1 d . . . . .
C24 C 0.6506(3) 0.7933(3) 0.5709(2) 0.0291(8) Uani 1 1 d . . . . .
C25 C 0.6618(3) 0.8139(3) 0.3960(2) 0.0372(10) Uani 1 1 d . . . . .
C26 C 0.6752(3) 0.9027(4) 0.3937(3) 0.0491(12) Uani 1 1 d . . . . .
C27 C 0.7424(4) 0.9333(5) 0.3541(3) 0.0739(19) Uani 1 1 d . . . . .
H27 H 0.7528 0.9940 0.3523 0.089 Uiso 1 1 calc R U . . .
C28 C 0.7929(5) 0.8790(6) 0.3181(4) 0.085(2) Uani 1 1 d . . . . .
H28 H 0.8395 0.9015 0.2927 0.102 Uiso 1 1 calc R U . . .
C29 C 0.7780(4) 0.7917(6) 0.3178(3) 0.074(2) Uani 1 1 d . . . . .
H29 H 0.8137 0.7546 0.2908 0.089 Uiso 1 1 calc R U . . .
C30 C 0.7098(3) 0.7542(4) 0.3572(2) 0.0489(12) Uani 1 1 d . . . . .
C31 C 0.6171(4) 0.9665(3) 0.4301(3) 0.0586(14) Uani 1 1 d . . . . .
H31 H 0.5880 0.9342 0.4704 0.070 Uiso 1 1 calc R U . . .
C32 C 0.6638(6) 1.0423(5) 0.4694(4) 0.096(3) Uani 1 1 d . . . . .
H32A H 0.7086 1.0203 0.5062 0.145 Uiso 1 1 calc R U . . .
H32B H 0.6236 1.0774 0.4963 0.145 Uiso 1 1 calc R U . . .
H32C H 0.6896 1.0781 0.4310 0.145 Uiso 1 1 calc R U . . .
C33 C 0.5476(4) 0.9992(4) 0.3716(4) 0.0738(18) Uani 1 1 d . . . . .
H33A H 0.5738 1.0308 0.3308 0.111 Uiso 1 1 calc R U . . .
H33B H 0.5090 1.0379 0.3969 0.111 Uiso 1 1 calc R U . . .
H33C H 0.5153 0.9496 0.3495 0.111 Uiso 1 1 calc R U . . .
C34 C 0.6911(4) 0.6592(4) 0.3600(3) 0.0629(16) Uani 1 1 d . . . . .
H34 H 0.6277 0.6526 0.3588 0.075 Uiso 1 1 calc R U . . .
C35 C 0.7290(5) 0.6170(4) 0.4349(3) 0.0738(19) Uani 1 1 d . . . . .
H35A H 0.7913 0.6213 0.4374 0.111 Uiso 1 1 calc R U . . .
H35B H 0.7123 0.5557 0.4359 0.111 Uiso 1 1 calc R U . . .
H35C H 0.7076 0.6471 0.4789 0.111 Uiso 1 1 calc R U . . .
C36 C 0.7213(6) 0.6091(5) 0.2910(3) 0.105(3) Uani 1 1 d . . . . .
H36A H 0.6981 0.6365 0.2434 0.157 Uiso 1 1 calc R U . . .
H36B H 0.7013 0.5489 0.2927 0.157 Uiso 1 1 calc R U . . .
H36C H 0.7837 0.6099 0.2929 0.157 Uiso 1 1 calc R U . . .
B1A B 0.4800(11) 0.732(2) 0.247(2) 0.031(3) Uani 0.637(6) 1 d . . P A 1
F1A F 0.4947(4) 0.8111(3) 0.2865(4) 0.0637(14) Uani 0.637(6) 1 d . . P A 1
F2A F 0.4821(5) 0.6668(4) 0.3093(4) 0.0446(13) Uani 0.637(6) 1 d . . P A 1
F3A F 0.4030(6) 0.7308(13) 0.2005(9) 0.0379(17) Uani 0.637(6) 1 d . . P A 1
F4A F 0.5547(4) 0.7119(6) 0.2076(4) 0.070(2) Uani 0.637(6) 1 d . . P A 1
B1B B 0.500(3) 0.725(5) 0.246(4) 0.031(3) Uani 0.363(6) 1 d . . P A 2
F1B F 0.5291(7) 0.8062(6) 0.2423(6) 0.0637(14) Uani 0.363(6) 1 d . . P A 2
F2B F 0.4809(11) 0.7019(6) 0.3120(9) 0.0446(13) Uani 0.363(6) 1 d . . P A 2
F3B F 0.4227(15) 0.733(3) 0.2085(19) 0.0379(17) Uani 0.363(6) 1 d . . P A 2
F4B F 0.5340(9) 0.6689(11) 0.2015(8) 0.070(2) Uani 0.363(6) 1 d . . P A 2
C41A C 1.0193(15) 0.982(6) 0.5554(15) 0.067(7) Uani 0.25 1 d D . P B -3
H41C H 1.0317 0.9280 0.5848 0.081 Uiso 0.25 1 calc R U P B -3
H41D H 1.0246 1.0319 0.5911 0.081 Uiso 0.25 1 calc R U P B -3
Cl1A Cl 0.9145(7) 0.9780(7) 0.5089(8) 0.065(2) Uani 0.25 1 d D . P B -3
Cl2A Cl 1.0917(11) 0.9939(13) 0.4819(16) 0.086(2) Uani 0.25 1 d D . P B -3
C41B C 0.9860(15) 1.009(6) 0.4549(18) 0.067(7) Uani 0.25 1 d D . P C -4
H41E H 0.9937 0.9487 0.4379 0.081 Uiso 0.25 1 calc R U P C -4
H41F H 0.9802 1.0470 0.4090 0.081 Uiso 0.25 1 calc R U P C -4
Cl1B Cl 0.8925(7) 1.0175(12) 0.5069(11) 0.065(2) Uani 0.25 1 d D . P C -4
Cl2B Cl 1.0759(8) 1.0425(8) 0.5163(7) 0.086(2) Uani 0.25 1 d D . P C -4
C42 C 0.0141(10) 0.9535(10) 0.9634(8) 0.076(4) Uani 0.5 1 d . . P D -5
H42A H 0.0641 0.9143 0.9641 0.091 Uiso 0.5 1 calc R U P D -5
H42B H -0.0339 0.9242 0.9341 0.091 Uiso 0.5 1 calc R U P D -5
Cl21 Cl 0.0370(7) 1.0459(4) 0.9181(4) 0.144(3) Uani 0.5 1 d . . P D -5
Cl22 Cl -0.0122(8) 0.9692(6) 1.0547(5) 0.172(4) Uani 0.5 1 d . . P D -5
C43A C 0.6235(5) 0.9237(7) 0.1454(7) 0.117(5) Uani 0.880(6) 1 d D . P E 6
H43A H 0.5879 0.8742 0.1599 0.140 Uiso 0.880(6) 1 calc R U P E 6
H43B H 0.6312 0.9629 0.1902 0.140 Uiso 0.880(6) 1 calc R U P E 6
Cl3A Cl 0.72243(17) 0.88472(18) 0.12405(15) 0.0656(6) Uani 0.880(6) 1 d D . P E 6
Cl4A Cl 0.57078(18) 0.9788(2) 0.0709(4) 0.190(3) Uani 0.880(6) 1 d D . P E 6
Cl4B Cl 0.6007(14) 1.0178(16) 0.161(2) 0.190(3) Uani 0.120(6) 1 d D . P E 7
Cl3B Cl 0.7146(16) 0.8991(16) 0.1013(12) 0.0656(6) Uani 0.120(6) 1 d D . P E 7
C43B C 0.607(3) 0.908(4) 0.128(9) 0.117(5) Uani 0.120(6) 1 d D . P E 7
H43C H 0.5658 0.8972 0.0838 0.140 Uiso 0.120(6) 1 calc R U P E 7
H43D H 0.5963 0.8665 0.1695 0.140 Uiso 0.120(6) 1 calc R U P E 7
H5 H 0.547(3) 0.767(3) 0.419(3) 0.033(13) Uiso 1 1 d . . . . .

loop_
_atom_site_aniso_label
_atom_site_aniso_U_11
_atom_site_aniso_U_22
_atom_site_aniso_U_33
_atom_site_aniso_U_23
_atom_site_aniso_U_13
_atom_site_aniso_U_12
Fe1 0.0318(3) 0.0332(3) 0.0199(3) 0.0004(2) 0.0011(2) 0.0055(2)
Cl1 0.0310(5) 0.0518(6) 0.0266(5) 0.0010(4) 0.0032(4) -0.0003(4)
Cl2 0.0310(5) 0.0724(8) 0.0338(5) 0.0057(5) 0.0026(4) -0.0033(5)
N1 0.0378(19) 0.0305(18) 0.0260(16) 0.0003(13) 0.0025(14) 0.0061(14)
N2 0.0392(19) 0.0339(18) 0.0234(15) 0.0006(13) 0.0024(14) 0.0032(15)
N3 0.0352(19) 0.046(2) 0.0248(16) 0.0004(14) 0.0032(14) 0.0029(16)
N4 0.042(2) 0.0381(19) 0.0241(16) -0.0001(14) 0.0015(14) 0.0112(16)
N5 0.0340(19) 0.042(2) 0.0217(16) -0.0046(14) -0.0010(14) 0.0023(16)
O1 0.0313(14) 0.0334(15) 0.0249(13) -0.0002(11) -0.0036(11) 0.0028(12)
O2 0.0344(15) 0.0445(16) 0.0224(13) 0.0003(12) 0.0039(11) 0.0070(13)
O3 0.0338(16) 0.058(2) 0.0290(15) -0.0032(13) -0.0042(12) -0.0029(14)
C1 0.032(2) 0.037(2) 0.032(2) -0.0008(17) 0.0006(16) 0.0094(17)
C2 0.038(2) 0.035(2) 0.0253(18) 0.0001(16) 0.0036(16) 0.0055(18)
C3 0.052(3) 0.039(2) 0.033(2) 0.0000(18) 0.0020(19) 0.009(2)
C4 0.073(3) 0.035(2) 0.040(2) -0.0002(19) 0.003(2) -0.002(2)
C5 0.058(3) 0.042(3) 0.038(2) -0.001(2) 0.000(2) -0.009(2)
C6 0.045(2) 0.043(2) 0.032(2) -0.0010(18) 0.0001(18) -0.005(2)
C7 0.050(3) 0.056(3) 0.0236(19) 0.0012(19) -0.0019(18) 0.012(2)
C8 0.046(2) 0.044(2) 0.027(2) -0.0001(18) -0.0007(18) 0.000(2)
C9 0.060(3) 0.104(5) 0.024(2) 0.009(3) 0.000(2) -0.020(3)
C10 0.062(4) 0.213(10) 0.033(3) 0.016(4) 0.004(3) -0.046(5)
C11 0.044(3) 0.212(10) 0.035(3) 0.000(4) 0.013(2) -0.019(4)
C12 0.038(3) 0.105(5) 0.029(2) 0.001(3) 0.0083(19) 0.000(3)
C13 0.036(2) 0.038(2) 0.044(2) -0.0015(19) -0.0037(19) -0.0003(19)
C14 0.050(3) 0.037(2) 0.0278(19) -0.0022(17) 0.0009(18) 0.0056(19)
C15 0.062(3) 0.038(2) 0.045(3) -0.005(2) 0.001(2) 0.000(2)
C16 0.081(4) 0.034(2) 0.047(3) -0.007(2) 0.003(3) 0.003(2)
C17 0.073(4) 0.040(3) 0.048(3) 0.002(2) 0.009(3) 0.020(3)
C18 0.055(3) 0.044(3) 0.037(2) -0.0011(19) 0.000(2) 0.017(2)
C19 0.031(2) 0.0261(19) 0.0280(19) -0.0010(15) 0.0024(15) 0.0043(15)
C20 0.034(2) 0.031(2) 0.0249(18) 0.0003(15) 0.0046(15) 0.0046(16)
C21 0.030(2) 0.040(2) 0.0280(19) 0.0004(16) 0.0019(16) 0.0014(17)
C22 0.036(2) 0.034(2) 0.0285(19) -0.0025(16) 0.0006(17) -0.0001(17)
C23 0.035(2) 0.0275(19) 0.0233(18) -0.0021(14) 0.0031(15) 0.0051(16)
C24 0.032(2) 0.032(2) 0.0238(18) -0.0008(15) 0.0014(15) 0.0029(16)
C25 0.036(2) 0.056(3) 0.0193(17) 0.0030(17) 0.0012(16) 0.009(2)
C26 0.062(3) 0.057(3) 0.028(2) 0.011(2) -0.001(2) -0.005(2)
C27 0.083(4) 0.093(5) 0.045(3) 0.026(3) 0.005(3) -0.022(4)
C28 0.073(4) 0.129(7) 0.054(4) 0.032(4) 0.009(3) -0.021(5)
C29 0.049(3) 0.148(7) 0.025(2) 0.005(3) 0.012(2) 0.035(4)
C30 0.047(3) 0.075(3) 0.024(2) -0.001(2) -0.0009(19) 0.024(2)
C31 0.091(4) 0.039(3) 0.045(3) 0.005(2) -0.003(3) 0.003(3)
C32 0.140(7) 0.067(4) 0.074(4) -0.009(3) -0.053(5) 0.009(4)
C33 0.082(4) 0.056(4) 0.079(4) -0.021(3) -0.021(3) 0.010(3)
C34 0.082(4) 0.071(4) 0.034(2) -0.014(2) -0.011(2) 0.038(3)
C35 0.105(5) 0.072(4) 0.042(3) -0.010(3) -0.010(3) 0.044(4)
C36 0.163(8) 0.107(6) 0.042(3) -0.024(3) -0.012(4) 0.086(6)
B1A 0.012(11) 0.043(6) 0.038(3) -0.002(4) -0.002(10) 0.003(8)
F1A 0.072(4) 0.044(2) 0.070(4) -0.010(3) -0.025(3) -0.008(2)
F2A 0.0572(19) 0.037(4) 0.0393(17) 0.013(4) 0.0042(14) -0.008(4)
F3A 0.016(6) 0.060(2) 0.035(4) -0.009(2) -0.016(4) -0.009(5)
F4A 0.036(4) 0.137(9) 0.037(2) 0.005(4) 0.007(2) 0.004(4)
B1B 0.012(11) 0.043(6) 0.038(3) -0.002(4) -0.002(10) 0.003(8)
F1B 0.072(4) 0.044(2) 0.070(4) -0.010(3) -0.025(3) -0.008(2)
F2B 0.0572(19) 0.037(4) 0.0393(17) 0.013(4) 0.0042(14) -0.008(4)
F3B 0.016(6) 0.060(2) 0.035(4) -0.009(2) -0.016(4) -0.009(5)
F4B 0.036(4) 0.137(9) 0.037(2) 0.005(4) 0.007(2) 0.004(4)
C41A 0.061(8) 0.091(16) 0.051(9) -0.004(12) 0.012(6) -0.013(8)
Cl1A 0.046(4) 0.080(7) 0.073(4) -0.017(4) 0.028(4) -0.004(4)
Cl2A 0.080(5) 0.082(6) 0.097(7) -0.005(4) 0.019(4) -0.004(5)
C41B 0.061(8) 0.091(16) 0.051(9) -0.004(12) 0.012(6) -0.013(8)
Cl1B 0.046(4) 0.080(7) 0.073(4) -0.017(4) 0.028(4) -0.004(4)
Cl2B 0.080(5) 0.082(6) 0.097(7) -0.005(4) 0.019(4) -0.004(5)
C42 0.083(9) 0.064(8) 0.079(9) -0.010(7) -0.002(7) -0.005(7)
Cl21 0.279(11) 0.052(2) 0.096(4) 0.013(3) -0.023(5) -0.030(4)
Cl22 0.296(10) 0.102(6) 0.133(6) -0.017(4) 0.131(7) -0.005(6)
C43A 0.053(5) 0.110(8) 0.188(13) -0.091(7) 0.020(7) 0.000(5)
Cl3A 0.0703(11) 0.0649(13) 0.0605(14) -0.0106(11) -0.0030(11) 0.0149(9)
Cl4A 0.0591(15) 0.120(3) 0.392(8) 0.087(4) 0.018(3) 0.0118(16)
Cl4B 0.0591(15) 0.120(3) 0.392(8) 0.087(4) 0.018(3) 0.0118(16)
Cl3B 0.0703(11) 0.0649(13) 0.0605(14) -0.0106(11) -0.0030(11) 0.0149(9)
C43B 0.053(5) 0.110(8) 0.188(13) -0.091(7) 0.020(7) 0.000(5)

loop_
_atom_type_symbol
_atom_type_description
_atom_type_scat_dispersion_real
_atom_type_scat_dispersion_imag
_atom_type_scat_source
C C 0.0033 0.0016 'International Tables Vol C Tables 4.2.6.8 and 6.1.1.4'
H H 0.0000 0.0000 'International Tables Vol C Tables 4.2.6.8 and 6.1.1.4'
N N 0.0061 0.0033 'International Tables Vol C Tables 4.2.6.8 and 6.1.1.4'
O O 0.0106 0.0060 'International Tables Vol C Tables 4.2.6.8 and 6.1.1.4'
Cl Cl 0.1484 0.1585 'International Tables Vol C Tables 4.2.6.8 and 6.1.1.4'
B B 0.0013 0.0007 'International Tables Vol C Tables 4.2.6.8 and 6.1.1.4'
F F 0.0171 0.0103 'International Tables Vol C Tables 4.2.6.8 and 6.1.1.4'
Fe Fe 0.3463 0.8444 'International Tables Vol C Tables 4.2.6.8 and 6.1.1.4'

loop_
_geom_angle_atom_site_label_1
_geom_angle_atom_site_label_2
_geom_angle_atom_site_label_3
_geom_angle
N3 Fe1 O2 93.52(13)
N3 Fe1 N4 91.63(15)
O2 Fe1 N4 99.65(14)
N3 Fe1 N2 89.17(15)
O2 Fe1 N2 93.25(13)
N4 Fe1 N2 167.00(15)
N3 Fe1 O1 175.35(13)
O2 Fe1 O1 81.83(11)
N4 Fe1 O1 89.12(13)
N2 Fe1 O1 91.14(12)
N3 Fe1 N1 85.33(14)
O2 Fe1 N1 176.52(14)
N4 Fe1 N1 83.68(14)
N2 Fe1 N1 83.46(14)
O1 Fe1 N1 99.32(12)
C13 N1 C7 111.3(3)
C13 N1 C1 111.8(3)
C7 N1 C1 111.2(3)
C13 N1 Fe1 106.7(2)
C7 N1 Fe1 110.1(3)
C1 N1 Fe1 105.4(2)
C6 N2 C2 119.2(4)
C6 N2 Fe1 127.8(3)
C2 N2 Fe1 112.7(3)
C12 N3 C8 119.4(4)
C12 N3 Fe1 124.6(3)
C8 N3 Fe1 115.9(3)
C18 N4 C14 117.6(4)
C18 N4 Fe1 128.2(3)
C14 N4 Fe1 114.2(3)
C23 N5 C25 128.6(4)
C19 O1 Fe1 113.0(2)
C20 O2 Fe1 113.8(3)
C2 C1 N1 107.4(3)
N2 C2 C3 120.9(4)
N2 C2 C1 114.6(4)
C3 C2 C1 124.5(4)
C2 C3 C4 119.6(4)
C5 C4 C3 118.8(5)
C4 C5 C6 119.2(5)
N2 C6 C5 122.3(5)
C8 C7 N1 112.4(3)
N3 C8 C9 121.4(5)
N3 C8 C7 116.0(4)
C9 C8 C7 122.5(4)
C10 C9 C8 118.8(5)
C9 C10 C11 119.7(5)
C12 C11 C10 118.4(6)
N3 C12 C11 122.3(5)
N1 C13 C14 109.2(4)
N4 C14 C15 121.9(4)
N4 C14 C13 114.1(4)
C15 C14 C13 123.8(4)
C16 C15 C14 118.6(5)
C17 C16 C15 119.4(5)
C16 C17 C18 119.0(5)
N4 C18 C17 123.3(5)
O1 C19 C24 124.2(4)
O1 C19 C20 115.6(3)
C24 C19 C20 120.2(3)
O2 C20 C21 125.8(4)
O2 C20 C19 114.1(3)
C21 C20 C19 120.1(3)
C20 C21 C22 121.8(4)
C20 C21 Cl2 119.6(3)
C22 C21 Cl2 118.6(3)
O3 C22 C21 125.3(4)
O3 C22 C23 117.3(3)
C21 C22 C23 117.3(3)
N5 C23 C24 127.4(4)
N5 C23 C22 111.6(3)
C24 C23 C22 121.0(3)
C23 C24 C19 119.2(4)
C23 C24 Cl1 124.6(3)
C19 C24 Cl1 116.2(3)
C26 C25 C30 123.1(5)
C26 C25 N5 118.2(4)
C30 C25 N5 118.5(5)
C25 C26 C27 118.1(6)
C25 C26 C31 122.1(5)
C27 C26 C31 119.7(6)
C28 C27 C26 121.5(7)
C27 C28 C29 120.6(6)
C28 C29 C30 121.8(6)
C25 C30 C29 114.7(6)
C25 C30 C34 120.9(5)
C29 C30 C34 124.4(5)
C26 C31 C32 113.7(6)
C26 C31 C33 110.9(4)
C32 C31 C33 110.5(5)
C30 C34 C36 113.1(6)
C30 C34 C35 112.1(5)
C36 C34 C35 109.4(5)
F3A B1A F1A 113.2(18)
F3A B1A F4A 115(3)
F1A B1A F4A 107.9(19)
F3A B1A F2A 113(2)
F1A B1A F2A 103(3)
F4A B1A F2A 103.6(16)
F2B B1B F4B 120(5)
F2B B1B F1B 115(6)
F4B B1B F1B 115(4)
F2B B1B F3B 102(4)
F4B B1B F3B 99(5)
F1B B1B F3B 101(4)
Cl1A C41A Cl2A 107.0(14)
Cl2B C41B Cl1B 108.6(15)
Cl21 C42 Cl22 113.5(10)
Cl4A C43A Cl3A 113.5(7)
Cl4B C43B Cl3B 103.5(15)

loop_
_geom_bond_atom_site_label_1
_geom_bond_atom_site_label_2
_geom_bond_distance
Fe1 N3 1.927(3)
Fe1 O2 1.936(3)
Fe1 N4 1.957(4)
Fe1 N2 1.973(4)
Fe1 O1 1.978(3)
Fe1 N1 1.984(3)
Cl1 C24 1.730(4)
Cl2 C21 1.722(4)
N1 C13 1.488(6)
N1 C7 1.495(5)
N1 C1 1.498(5)
N2 C6 1.338(6)
N2 C2 1.353(5)
N3 C12 1.338(6)
N3 C8 1.340(5)
N4 C18 1.336(6)
N4 C14 1.353(6)
N5 C23 1.342(5)
N5 C25 1.434(6)
O1 C19 1.263(5)
O2 C20 1.285(5)
O3 C22 1.241(5)
C1 C2 1.497(6)
C2 C3 1.386(6)
C3 C4 1.389(7)
C4 C5 1.378(7)
C5 C6 1.379(7)
C7 C8 1.486(7)
C8 C9 1.381(6)
C9 C10 1.379(9)
C10 C11 1.382(9)
C11 C12 1.373(7)
C13 C14 1.497(6)
C14 C15 1.392(7)
C15 C16 1.383(7)
C16 C17 1.363(8)
C17 C18 1.373(7)
C19 C24 1.411(5)
C19 C20 1.490(5)
C20 C21 1.368(6)
C21 C22 1.418(5)
C22 C23 1.521(6)
C23 C24 1.392(5)
C25 C26 1.385(7)
C25 C30 1.396(6)
C26 C27 1.389(8)
C26 C31 1.513(8)
C27 C28 1.342(11)
C28 C29 1.364(11)
C29 C30 1.438(9)
C30 C34 1.494(9)
C31 C32 1.517(9)
C31 C33 1.527(8)
C34 C36 1.537(7)
C34 C35 1.543(7)
B1A F3A 1.41(3)
B1A F1A 1.42(4)
B1A F4A 1.44(2)
B1A F2A 1.48(4)
B1B F2B 1.26(8)
B1B F4B 1.31(7)
B1B F1B 1.34(7)
B1B F3B 1.35(5)
C41A Cl1A 1.784(19)
C41A Cl2A 1.788(19)
C41B Cl2B 1.786(19)
C41B Cl1B 1.789(18)
C42 Cl21 1.680(15)
C42 Cl22 1.697(15)
C43A Cl4A 1.717(14)
C43A Cl3A 1.733(7)
Cl4B C43B 1.79(2)
Cl3B C43B 1.79(2)

loop_
_geom_hbond_atom_site_label_D
_geom_hbond_atom_site_label_H
_geom_hbond_atom_site_label_A
_geom_hbond_distance_DH
_geom_hbond_distance_HA
_geom_hbond_distance_DA
_geom_hbond_angle_DHA
N5 H5 O3 0.80(5) 2.05(5) 2.590(5) 124(4)
N5 H5 F1A 0.80(5) 2.49(5) 2.991(6) 122(4)
N5 H5 F2B 0.80(5) 2.30(5) 2.978(16) 143(4)
